data_4326223
loop_
_publ_author_name
'Albert Escuer'
'Jordi Esteban'
'Olivier Roubeau'

_publ_section_title
;
 Ni5, Ni8, and Ni10 Clusters with 2,6-Diacetylpyridine-dioxime as a Ligand
;
_journal_name_full 'Inorganic Chemistry'
_journal_page_first 8893
_journal_page_last 8901
_journal_paper_doi 10.1021/ic200895q
_journal_volume 50
_journal_year 2011
_chemical_formula_moiety 'C56 H54 Cl2 N18 Ni5 O14'
_chemical_formula_sum 'C56 H54 Cl2 N18 Ni5 O14'
_chemical_formula_weight 1567.62
_chemical_name_systematic
; 
 ? 
;
_space_group_IT_number 14
_symmetry_cell_setting monoclinic
_symmetry_space_group_name_Hall '-P 2yn'
_symmetry_space_group_name_H-M 'P 1 21/n 1'
_atom_sites_solution_hydrogens geom
_atom_sites_solution_primary direct
_atom_sites_solution_secondary difmap
_audit_creation_method SHELXL-97
_cell_angle_alpha 90.00
_cell_angle_beta 118.23(3)
_cell_angle_gamma 90.00
_cell_formula_units_Z 2
_cell_length_a 16.980(4)
_cell_length_b 11.613(3)
_cell_length_c 17.846(4)
_cell_measurement_temperature 150(2)
_cell_volume 3100.5(16)
_computing_cell_refinement 'HKL-2000 (Otwinowski & Minor, 1997)'
_computing_data_collection MxCube
_computing_data_reduction 'HKL-2000 (Otwinowski & Minor, 1997)'
_computing_structure_refinement 'SHELXL-97 (Sheldrick, 1997)'
_computing_structure_solution 'SIR92 (Altomare, 1992)'
_diffrn_ambient_temperature 150(2)
_diffrn_measured_fraction_theta_full 0.969
_diffrn_measured_fraction_theta_max 0.969
_diffrn_measurement_device_type 'Single-axis HUBER diffractometer'
_diffrn_measurement_method 'phi rotation at various kappa'
_diffrn_radiation_monochromator 'silicon 111'
_diffrn_radiation_source 'ESRF BM16'
_diffrn_radiation_type synchrotron
_diffrn_radiation_wavelength 0.73830
_diffrn_reflns_av_R_equivalents 0.0000
_diffrn_reflns_av_sigmaI/netI 0.0333
_diffrn_reflns_limit_h_max 21
_diffrn_reflns_limit_h_min 0
_diffrn_reflns_limit_k_max 14
_diffrn_reflns_limit_k_min 0
_diffrn_reflns_limit_l_max 19
_diffrn_reflns_limit_l_min -22
_diffrn_reflns_number 6383
_diffrn_reflns_theta_full 27.85
_diffrn_reflns_theta_max 27.86
_diffrn_reflns_theta_min 2.83
_diffrn_standards_number 0
_exptl_absorpt_coefficient_mu 1.832
_exptl_absorpt_correction_T_max 0.96
_exptl_absorpt_correction_T_min 0.89
_exptl_absorpt_correction_type multi-scan
_exptl_absorpt_process_details 'HKL2000, Otwinoski, 2003'
_exptl_crystal_colour red
_exptl_crystal_density_diffrn 1.679
_exptl_crystal_description block
_exptl_crystal_F_000 1604
_exptl_crystal_size_max 0.06
_exptl_crystal_size_mid 0.06
_exptl_crystal_size_min 0.02
_refine_diff_density_max 1.202
_refine_diff_density_min -1.092
_refine_diff_density_rms 0.109
_refine_ls_extinction_method none
_refine_ls_goodness_of_fit_ref 1.046
_refine_ls_hydrogen_treatment mixed
_refine_ls_matrix_type full
_refine_ls_number_parameters 441
_refine_ls_number_reflns 6383
_refine_ls_number_restraints 6
_refine_ls_restrained_S_all 1.091
_refine_ls_R_factor_all 0.0400
_refine_ls_R_factor_gt 0.0389
_refine_ls_shift/su_max 0.001
_refine_ls_shift/su_mean 0.000
_refine_ls_structure_factor_coef Fsqd
_refine_ls_weighting_details 'calc w=1/[\s^2^(Fo^2^)+(0.0767P)^2^+2.8416P] where P=(Fo^2^+2Fc^2^)/3'
_refine_ls_weighting_scheme calc
_refine_ls_wR_factor_gt 0.1101
_refine_ls_wR_factor_ref 0.1113
_reflns_number_gt 6098
_reflns_number_total 6383
_reflns_threshold_expression >2sigma(I)
_cod_data_source_file ic200895q_si_005_1.cif
_cod_data_source_block je218
_cod_database_code 4326223

loop_
_symmetry_equiv_pos_as_xyz
'x, y, z'
'-x+1/2, y+1/2, -z+1/2'
'-x, -y, -z'
'x-1/2, -y-1/2, z-1/2'

loop_
_atom_site_label
_atom_site_type_symbol
_atom_site_fract_x
_atom_site_fract_y
_atom_site_fract_z
_atom_site_U_iso_or_equiv
_atom_site_adp_type
_atom_site_occupancy
_atom_site_symmetry_multiplicity
_atom_site_calc_flag
_atom_site_refinement_flags
Ni1 Ni 0.211664(18) 0.51893(2) 0.435429(17) 0.01244(10) Uani 1 1 d .
Ni2 Ni 0.386264(17) 0.34275(2) 0.569151(17) 0.01045(10) Uani 1 1 d .
Ni3 Ni 0.5000 0.5000 0.5000 0.01114(11) Uani 1 2 d S
Cl1 Cl 0.35801(6) 0.37992(7) 0.91725(4) 0.03834(18) Uani 1 1 d .
O1 O 0.38832(10) 0.40034(13) 0.47158(10) 0.0125(3) Uani 1 1 d .
O2 O 0.04825(12) 0.59756(17) 0.45818(12) 0.0239(4) Uani 1 1 d .
H2 H 0.096(3) 0.583(3) 0.508(2) 0.036 Uiso 1 1 d .
O3 O 0.19344(10) 0.34958(13) 0.46096(10) 0.0154(3) Uani 1 1 d .
O4 O 0.56238(10) 0.42147(14) 0.61237(10) 0.0147(3) Uani 1 1 d .
O5 O 0.29421(10) 0.55162(14) 0.56067(10) 0.0163(3) Uani 1 1 d .
O6 O 0.18856(11) 0.53879(16) 0.60197(11) 0.0218(4) Uani 1 1 d .
O7 O 0.44824(11) 0.62525(14) 0.55088(11) 0.0176(3) Uani 1 1 d .
H7 H 0.395(2) 0.609(3) 0.546(2) 0.026 Uiso 1 1 d .
N1 N 0.14528(13) 0.49334(16) 0.31086(12) 0.0150(4) Uani 1 1 d .
N2 N 0.30687(12) 0.44268(16) 0.41031(11) 0.0127(4) Uani 1 1 d .
N3 N 0.07912(13) 0.56157(17) 0.40366(13) 0.0168(4) Uani 1 1 d .
N4 N 0.22894(14) 0.69102(18) 0.41566(13) 0.0213(4) Uani 1 1 d .
N5 N 0.21625(15) 0.9012(2) 0.41842(16) 0.0285(5) Uani 1 1 d .
N6 N 0.3317(3) 1.0383(3) 0.5105(2) 0.0664(10) Uani 1 1 d U
N7 N 0.39868(12) 0.27274(15) 0.66494(12) 0.0118(3) Uani 1 1 d .
N8 N 0.26206(12) 0.31240(16) 0.53219(12) 0.0124(3) Uani 1 1 d .
N9 N 0.51067(12) 0.36544(15) 0.63676(12) 0.0120(3) Uani 1 1 d .
C1 C 0.18981(15) 0.4501(2) 0.27260(14) 0.0162(4) Uani 1 1 d .
C2 C 0.14728(17) 0.4368(2) 0.18451(15) 0.0228(5) Uani 1 1 d .
H2A H 0.1786 0.4078 0.1563 0.027 Uiso 1 1 calc R
C3 C 0.05732(18) 0.4673(2) 0.13917(16) 0.0267(5) Uani 1 1 d .
H3A H 0.0264 0.4576 0.0792 0.032 Uiso 1 1 calc R
C4 C 0.01216(17) 0.5117(2) 0.18062(16) 0.0225(5) Uani 1 1 d .
H4A H -0.0492 0.5322 0.1498 0.027 Uiso 1 1 calc R
C5 C 0.05916(15) 0.52533(19) 0.26810(15) 0.0165(4) Uani 1 1 d .
C6 C 0.28263(14) 0.41303(19) 0.33266(14) 0.0148(4) Uani 1 1 d .
C7 C 0.33670(16) 0.3407(2) 0.30548(16) 0.0217(5) Uani 1 1 d .
H7A H 0.3958 0.3756 0.3253 0.032 Uiso 1 1 calc R
H7B H 0.3065 0.3353 0.2433 0.032 Uiso 1 1 calc R
H7C H 0.3435 0.2634 0.3299 0.032 Uiso 1 1 calc R
C8 C 0.02274(15) 0.56758(19) 0.32390(15) 0.0173(4) Uani 1 1 d .
C9 C -0.07056(16) 0.6121(2) 0.28996(17) 0.0241(5) Uani 1 1 d .
H9A H -0.0955 0.5861 0.3266 0.036 Uiso 1 1 calc R
H9B H -0.1074 0.5829 0.2321 0.036 Uiso 1 1 calc R
H9C H -0.0699 0.6964 0.2889 0.036 Uiso 1 1 calc R
C10 C 0.22629(15) 0.7896(2) 0.42130(15) 0.0186(5) Uani 1 1 d .
C11 C 0.2794(2) 0.9692(2) 0.47153(19) 0.0355(7) Uani 1 1 d .
C12 C 0.32515(14) 0.22955(18) 0.66521(14) 0.0134(4) Uani 1 1 d .
C13 C 0.33374(16) 0.17747(19) 0.73896(15) 0.0171(4) Uani 1 1 d .
H13A H 0.2831 0.1457 0.7408 0.021 Uiso 1 1 calc R
C14 C 0.41765(16) 0.17280(19) 0.80982(15) 0.0178(5) Uani 1 1 d .
H14A H 0.4241 0.1373 0.8604 0.021 Uiso 1 1 calc R
C15 C 0.49262(15) 0.21904(18) 0.80844(14) 0.0156(4) Uani 1 1 d .
H15A H 0.5499 0.2160 0.8571 0.019 Uiso 1 1 calc R
C16 C 0.48055(14) 0.26993(17) 0.73295(14) 0.0122(4) Uani 1 1 d .
C17 C 0.24491(15) 0.25441(18) 0.58577(14) 0.0143(4) Uani 1 1 d .
C18 C 0.15187(15) 0.2262(2) 0.56735(16) 0.0217(5) Uani 1 1 d .
H18A H 0.1151 0.2960 0.5490 0.033 Uiso 1 1 calc R
H18B H 0.1524 0.1957 0.6188 0.033 Uiso 1 1 calc R
H18C H 0.1269 0.1683 0.5221 0.033 Uiso 1 1 calc R
C19 C 0.54648(14) 0.32678(18) 0.71510(14) 0.0128(4) Uani 1 1 d .
C20 C 0.64218(15) 0.34492(19) 0.77807(15) 0.0170(4) Uani 1 1 d .
H20A H 0.6794 0.3337 0.7502 0.026 Uiso 1 1 calc R
H20B H 0.6598 0.2896 0.8247 0.026 Uiso 1 1 calc R
H20C H 0.6503 0.4234 0.8007 0.026 Uiso 1 1 calc R
C21 C 0.26818(15) 0.54137(19) 0.61700(15) 0.0163(4) Uani 1 1 d .
C22 C 0.34001(15) 0.52762(19) 0.70754(15) 0.0160(4) Uani 1 1 d .
C23 C 0.31899(16) 0.4706(2) 0.76459(15) 0.0183(5) Uani 1 1 d .
H23A H 0.2600 0.4432 0.7466 0.022 Uiso 1 1 calc R
C24 C 0.38462(18) 0.4543(2) 0.84743(16) 0.0231(5) Uani 1 1 d .
C25 C 0.47014(19) 0.4962(2) 0.87578(16) 0.0250(5) Uani 1 1 d .
H25A H 0.5142 0.4858 0.9333 0.030 Uiso 1 1 calc R
C26 C 0.49100(17) 0.5539(2) 0.81917(17) 0.0244(5) Uani 1 1 d .
H26A H 0.5496 0.5835 0.8381 0.029 Uiso 1 1 calc R
C27 C 0.42633(16) 0.5685(2) 0.73489(15) 0.0195(5) Uani 1 1 d .
H27A H 0.4411 0.6063 0.6960 0.023 Uiso 1 1 calc R
C28 C 0.44457(17) 0.7430(2) 0.52519(18) 0.0254(5) Uani 1 1 d .
H28A H 0.4196 0.7906 0.5542 0.038 Uiso 1 1 calc R
H28B H 0.4066 0.7490 0.4635 0.038 Uiso 1 1 calc R
H28C H 0.5050 0.7698 0.5403 0.038 Uiso 1 1 calc R

loop_
_atom_site_aniso_label
_atom_site_aniso_U_11
_atom_site_aniso_U_22
_atom_site_aniso_U_33
_atom_site_aniso_U_23
_atom_site_aniso_U_13
_atom_site_aniso_U_12
Ni1 0.00734(17) 0.01533(16) 0.01150(17) 0.00088(10) 0.00188(13) 0.00033(9)
Ni2 0.00622(16) 0.01267(16) 0.01074(16) 0.00197(9) 0.00259(13) -0.00067(9)
Ni3 0.0072(2) 0.01330(19) 0.0117(2) 0.00178(14) 0.00349(17) -0.00041(13)
Cl1 0.0523(5) 0.0418(4) 0.0218(3) 0.0041(3) 0.0183(3) 0.0002(3)
O1 0.0051(7) 0.0167(7) 0.0123(7) 0.0016(6) 0.0012(6) 0.0001(5)
O2 0.0142(8) 0.0359(10) 0.0218(9) 0.0005(7) 0.0086(8) 0.0090(7)
O3 0.0070(7) 0.0181(8) 0.0136(8) 0.0024(6) -0.0012(6) -0.0007(5)
O4 0.0079(7) 0.0200(8) 0.0151(8) 0.0059(6) 0.0047(6) -0.0019(6)
O5 0.0135(8) 0.0194(8) 0.0142(8) -0.0024(6) 0.0051(7) -0.0012(6)
O6 0.0128(8) 0.0331(9) 0.0180(8) -0.0012(7) 0.0060(7) 0.0034(7)
O7 0.0126(8) 0.0178(8) 0.0227(9) -0.0012(6) 0.0086(7) -0.0005(6)
N1 0.0102(9) 0.0159(9) 0.0146(9) 0.0017(7) 0.0024(8) -0.0013(7)
N2 0.0052(8) 0.0174(9) 0.0112(9) 0.0020(7) 0.0003(7) -0.0004(6)
N3 0.0112(9) 0.0181(9) 0.0190(10) 0.0016(8) 0.0055(8) 0.0022(7)
N4 0.0153(10) 0.0213(10) 0.0211(10) 0.0036(8) 0.0035(9) -0.0013(8)
N5 0.0214(11) 0.0219(11) 0.0322(12) 0.0042(9) 0.0044(10) 0.0058(8)
N6 0.0591(17) 0.0400(13) 0.0605(16) -0.0110(12) -0.0043(13) 0.0093(12)
N7 0.0098(9) 0.0103(8) 0.0140(9) -0.0004(6) 0.0045(7) 0.0000(6)
N8 0.0089(8) 0.0119(8) 0.0133(9) -0.0008(7) 0.0027(7) -0.0011(6)
N9 0.0104(9) 0.0122(8) 0.0133(9) 0.0002(7) 0.0054(8) -0.0003(6)
C1 0.0129(11) 0.0175(10) 0.0149(10) 0.0010(8) 0.0039(9) -0.0028(8)
C2 0.0191(12) 0.0299(13) 0.0151(11) 0.0023(9) 0.0047(10) 0.0020(10)
C3 0.0228(13) 0.0341(14) 0.0145(11) 0.0014(10) 0.0016(11) 0.0008(10)
C4 0.0155(12) 0.0243(12) 0.0182(12) 0.0053(9) 0.0000(10) 0.0021(9)
C5 0.0113(11) 0.0151(10) 0.0181(11) 0.0046(8) 0.0027(9) -0.0007(8)
C6 0.0108(10) 0.0188(10) 0.0123(10) 0.0002(8) 0.0034(9) -0.0028(8)
C7 0.0151(12) 0.0289(13) 0.0173(11) -0.0067(9) 0.0046(10) -0.0013(9)
C8 0.0108(10) 0.0150(10) 0.0214(11) 0.0039(8) 0.0038(9) 0.0006(8)
C9 0.0132(11) 0.0230(12) 0.0282(13) 0.0049(10) 0.0034(10) 0.0042(9)
C10 0.0120(10) 0.0243(12) 0.0157(11) 0.0043(9) 0.0034(9) 0.0009(8)
C11 0.0323(16) 0.0235(13) 0.0290(15) -0.0061(11) -0.0033(13) 0.0123(11)
C12 0.0120(10) 0.0104(9) 0.0170(11) -0.0018(8) 0.0063(9) -0.0025(7)
C13 0.0178(11) 0.0152(10) 0.0206(11) 0.0016(8) 0.0109(10) -0.0022(8)
C14 0.0228(12) 0.0138(10) 0.0181(11) 0.0033(8) 0.0108(10) 0.0007(8)
C15 0.0165(11) 0.0135(10) 0.0143(10) 0.0010(8) 0.0052(9) 0.0012(8)
C16 0.0113(10) 0.0094(9) 0.0152(10) -0.0004(7) 0.0058(9) 0.0011(7)
C17 0.0133(10) 0.0118(9) 0.0167(10) -0.0011(8) 0.0061(9) -0.0019(8)
C18 0.0142(11) 0.0253(12) 0.0247(12) 0.0033(10) 0.0083(10) -0.0050(9)
C19 0.0105(10) 0.0115(9) 0.0147(10) -0.0003(8) 0.0046(9) 0.0011(7)
C20 0.0099(11) 0.0189(11) 0.0160(11) 0.0022(8) 0.0009(9) -0.0007(8)
C21 0.0153(11) 0.0155(10) 0.0172(11) -0.0026(8) 0.0068(10) 0.0016(8)
C22 0.0142(11) 0.0150(10) 0.0170(11) -0.0040(8) 0.0058(10) 0.0029(8)
C23 0.0188(12) 0.0173(11) 0.0180(11) -0.0028(8) 0.0079(10) 0.0034(8)
C24 0.0295(13) 0.0220(11) 0.0160(11) -0.0016(9) 0.0094(11) 0.0081(10)
C25 0.0234(13) 0.0273(13) 0.0147(12) -0.0041(9) 0.0009(11) 0.0096(10)
C26 0.0159(12) 0.0250(12) 0.0236(12) -0.0096(10) 0.0023(10) 0.0012(9)
C27 0.0160(11) 0.0195(11) 0.0198(11) -0.0055(9) 0.0058(10) 0.0000(8)
C28 0.0194(12) 0.0171(11) 0.0349(14) -0.0017(10) 0.0089(11) 0.0012(9)

loop_
_atom_type_symbol
_atom_type_description
_atom_type_scat_dispersion_real
_atom_type_scat_dispersion_imag
_atom_type_scat_source
C C -0.0020 0.0018 'WCROMER Program in WinGX L.Kissel & R.H.Pratt Acta Cryst A46 170 1990'
H H 0.0000 0.0000 'WCROMER Program in WinGX L.Kissel & R.H.Pratt Acta Cryst A46 170 1990'
N N -0.0031 0.0036 'WCROMER Program in WinGX L.Kissel & R.H.Pratt Acta Cryst A46 170 1990'
O O -0.0041 0.0066 'WCROMER Program in WinGX L.Kissel & R.H.Pratt Acta Cryst A46 170 1990'
Cl Cl 0.1312 0.1723 'WCROMER Program in WinGX L.Kissel & R.H.Pratt Acta Cryst A46 170 1990'
Ni Ni 0.2114 1.1955 'WCROMER Program in WinGX L.Kissel & R.H.Pratt Acta Cryst A46 170 1990'

loop_
_geom_angle_atom_site_label_1
_geom_angle_atom_site_label_2
_geom_angle_atom_site_label_3
_geom_angle
_geom_angle_site_symmetry_1
_geom_angle_site_symmetry_3
N1 Ni1 O5 172.11(7) . .
N1 Ni1 N2 77.36(8) . .
O5 Ni1 N2 96.60(7) . .
N1 Ni1 N4 90.28(8) . .
O5 Ni1 N4 85.85(8) . .
N2 Ni1 N4 100.81(8) . .
N1 Ni1 O3 92.26(7) . .
O5 Ni1 O3 91.86(7) . .
N2 Ni1 O3 81.66(7) . .
N4 Ni1 O3 176.80(8) . .
N1 Ni1 N3 76.39(9) . .
O5 Ni1 N3 110.21(8) . .
N2 Ni1 N3 152.63(8) . .
N4 Ni1 N3 86.94(8) . .
O3 Ni1 N3 91.76(7) . .
N7 Ni2 O1 170.95(7) . .
N7 Ni2 N9 82.20(8) . .
O1 Ni2 N9 92.11(8) . .
N7 Ni2 N8 81.99(9) . .
O1 Ni2 N8 104.21(8) . .
N9 Ni2 N8 163.35(8) . .
O4 Ni3 O4 180.0 . 3_666
O4 Ni3 O1 88.85(7) . .
O4 Ni3 O1 91.15(7) 3_666 .
O4 Ni3 O1 91.15(7) . 3_666
O4 Ni3 O1 88.85(7) 3_666 3_666
O1 Ni3 O1 180.00(8) . 3_666
O4 Ni3 O7 89.22(7) . 3_666
O4 Ni3 O7 90.78(7) 3_666 3_666
O1 Ni3 O7 91.66(6) . 3_666
O1 Ni3 O7 88.34(6) 3_666 3_666
O4 Ni3 O7 90.78(7) . .
O4 Ni3 O7 89.22(7) 3_666 .
O1 Ni3 O7 88.34(6) . .
O1 Ni3 O7 91.66(6) 3_666 .
O7 Ni3 O7 180.0 3_666 .
N2 O1 Ni2 114.08(12) . .
N2 O1 Ni3 116.87(12) . .
Ni2 O1 Ni3 112.84(8) . .
N3 O2 H2 100(2) . .
N8 O3 Ni1 111.37(12) . .
N9 O4 Ni3 115.95(13) . .
C21 O5 Ni1 122.05(15) . .
C28 O7 Ni3 118.87(15) . .
C28 O7 H7 107(2) . .
Ni3 O7 H7 115(2) . .
C1 N1 C5 122.8(2) . .
C1 N1 Ni1 118.11(16) . .
C5 N1 Ni1 118.98(17) . .
C6 N2 O1 116.40(18) . .
C6 N2 Ni1 117.46(15) . .
O1 N2 Ni1 124.84(13) . .
C8 N3 O2 115.72(19) . .
C8 N3 Ni1 116.87(16) . .
O2 N3 Ni1 126.88(15) . .
C10 N4 Ni1 158.1(2) . .
C10 N5 C11 121.6(2) . .
C16 N7 C12 123.47(19) . .
C16 N7 Ni2 118.10(15) . .
C12 N7 Ni2 118.39(15) . .
C17 N8 O3 117.98(18) . .
C17 N8 Ni2 115.51(16) . .
O3 N8 Ni2 126.40(14) . .
C19 N9 O4 118.32(18) . .
C19 N9 Ni2 116.55(15) . .
O4 N9 Ni2 125.04(14) . .
N1 C1 C2 120.2(2) . .
N1 C1 C6 113.79(19) . .
C2 C1 C6 125.9(2) . .
C1 C2 C3 117.9(2) . .
C1 C2 H2A 121.1 . .
C3 C2 H2A 121.1 . .
C4 C3 C2 120.9(2) . .
C4 C3 H3A 119.6 . .
C2 C3 H3A 119.6 . .
C5 C4 C3 118.2(2) . .
C5 C4 H4A 120.9 . .
C3 C4 H4A 120.9 . .
N1 C5 C4 120.0(2) . .
N1 C5 C8 113.5(2) . .
C4 C5 C8 126.4(2) . .
N2 C6 C7 124.7(2) . .
N2 C6 C1 112.7(2) . .
C7 C6 C1 122.4(2) . .
C6 C7 H7A 109.5 . .
C6 C7 H7B 109.5 . .
H7A C7 H7B 109.5 . .
C6 C7 H7C 109.5 . .
H7A C7 H7C 109.5 . .
H7B C7 H7C 109.5 . .
N3 C8 C5 113.3(2) . .
N3 C8 C9 123.9(2) . .
C5 C8 C9 122.7(2) . .
C8 C9 H9A 109.5 . .
C8 C9 H9B 109.5 . .
H9A C9 H9B 109.5 . .
C8 C9 H9C 109.5 . .
H9A C9 H9C 109.5 . .
H9B C9 H9C 109.5 . .
N4 C10 N5 173.4(3) . .
N6 C11 N5 171.9(4) . .
N7 C12 C13 118.8(2) . .
N7 C12 C17 111.37(19) . .
C13 C12 C17 129.6(2) . .
C14 C13 C12 118.8(2) . .
C14 C13 H13A 120.6 . .
C12 C13 H13A 120.6 . .
C13 C14 C15 121.5(2) . .
C13 C14 H14A 119.3 . .
C15 C14 H14A 119.3 . .
C14 C15 C16 117.6(2) . .
C14 C15 H15A 121.2 . .
C16 C15 H15A 121.2 . .
N7 C16 C15 119.9(2) . .
N7 C16 C19 111.37(19) . .
C15 C16 C19 128.7(2) . .
N8 C17 C12 112.57(19) . .
N8 C17 C18 122.0(2) . .
C12 C17 C18 125.2(2) . .
C17 C18 H18A 109.5 . .
C17 C18 H18B 109.5 . .
H18A C18 H18B 109.5 . .
C17 C18 H18C 109.5 . .
H18A C18 H18C 109.5 . .
H18B C18 H18C 109.5 . .
N9 C19 C16 111.76(19) . .
N9 C19 C20 123.1(2) . .
C16 C19 C20 125.1(2) . .
C19 C20 H20A 109.5 . .
C19 C20 H20B 109.5 . .
H20A C20 H20B 109.5 . .
C19 C20 H20C 109.5 . .
H20A C20 H20C 109.5 . .
H20B C20 H20C 109.5 . .
O6 C21 O5 125.1(2) . .
O6 C21 C22 118.3(2) . .
O5 C21 C22 116.6(2) . .
C27 C22 C23 119.8(2) . .
C27 C22 C21 121.7(2) . .
C23 C22 C21 118.5(2) . .
C24 C23 C22 119.4(2) . .
C24 C23 H23A 120.3 . .
C22 C23 H23A 120.3 . .
C23 C24 C25 121.4(2) . .
C23 C24 Cl1 118.9(2) . .
C25 C24 Cl1 119.8(2) . .
C24 C25 C26 119.3(2) . .
C24 C25 H25A 120.4 . .
C26 C25 H25A 120.4 . .
C25 C26 C27 120.1(2) . .
C25 C26 H26A 119.9 . .
C27 C26 H26A 119.9 . .
C26 C27 C22 120.0(2) . .
C26 C27 H27A 120.0 . .
C22 C27 H27A 120.0 . .
O7 C28 H28A 109.5 . .
O7 C28 H28B 109.5 . .
H28A C28 H28B 109.5 . .
O7 C28 H28C 109.5 . .
H28A C28 H28C 109.5 . .
H28B C28 H28C 109.5 . .

loop_
_geom_bond_atom_site_label_1
_geom_bond_atom_site_label_2
_geom_bond_distance
_geom_bond_site_symmetry_2
Ni1 N1 1.983(2) .
Ni1 O5 2.0348(18) .
Ni1 N2 2.0697(19) .
Ni1 N4 2.074(2) .
Ni1 O3 2.0747(16) .
Ni1 N3 2.103(2) .
Ni2 N7 1.8130(19) .
Ni2 O1 1.8809(16) .
Ni2 N9 1.891(2) .
Ni2 N8 1.9212(19) .
Ni3 O4 1.9913(16) .
Ni3 O4 1.9913(16) 3_666
Ni3 O1 2.0695(15) .
Ni3 O1 2.0695(15) 3_666
Ni3 O7 2.1136(17) 3_666
Ni3 O7 2.1136(17) .
Cl1 C24 1.742(3) .
O1 N2 1.385(2) .
O2 N3 1.371(3) .
O2 H2 0.89(4) .
O3 N8 1.326(2) .
O4 N9 1.321(2) .
O5 C21 1.281(3) .
O6 C21 1.248(3) .
O7 C28 1.434(3) .
O7 H7 0.89(3) .
N1 C1 1.334(3) .
N1 C5 1.343(3) .
N2 C6 1.292(3) .
N3 C8 1.288(3) .
N4 C10 1.152(3) .
N5 C10 1.305(3) .
N5 C11 1.308(4) .
N6 C11 1.154(5) .
N7 C16 1.346(3) .
N7 C12 1.348(3) .
N8 C17 1.310(3) .
N9 C19 1.312(3) .
C1 C2 1.394(3) .
C1 C6 1.490(3) .
C2 C3 1.394(4) .
C2 H2A 0.9500 .
C3 C4 1.392(4) .
C3 H3A 0.9500 .
C4 C5 1.386(3) .
C4 H4A 0.9500 .
C5 C8 1.483(3) .
C6 C7 1.485(3) .
C7 H7A 0.9800 .
C7 H7B 0.9800 .
C7 H7C 0.9800 .
C8 C9 1.495(3) .
C9 H9A 0.9800 .
C9 H9B 0.9800 .
C9 H9C 0.9800 .
C12 C13 1.392(3) .
C12 C17 1.457(3) .
C13 C14 1.388(4) .
C13 H13A 0.9500 .
C14 C15 1.393(3) .
C14 H14A 0.9500 .
C15 C16 1.395(3) .
C15 H15A 0.9500 .
C16 C19 1.459(3) .
C17 C18 1.490(3) .
C18 H18A 0.9800 .
C18 H18B 0.9800 .
C18 H18C 0.9800 .
C19 C20 1.490(3) .
C20 H20A 0.9800 .
C20 H20B 0.9800 .
C20 H20C 0.9800 .
C21 C22 1.503(3) .
C22 C27 1.391(3) .
C22 C23 1.395(3) .
C23 C24 1.380(4) .
C23 H23A 0.9500 .
C24 C25 1.381(4) .
C25 C26 1.390(4) .
C25 H25A 0.9500 .
C26 C27 1.391(4) .
C26 H26A 0.9500 .
C27 H27A 0.9500 .
C28 H28A 0.9800 .
C28 H28B 0.9800 .
C28 H28C 0.9800 .
